data_7218706
loop_
_publ_author_name
'Liu, Lei-Lei'
'Yu, Cai-Xia'
'Li, Ya-Ru'
'Han, Jing-Jing'
'Ma, Feng-Ji'
'Ma, Lu-Fang'

_publ_section_title
;
 Positional isomeric effect on the structural variation of Cd(ii)
 coordination polymers based on flexible linear/V-shaped bipyridyl benzene
 ligands
;
_journal_issue 3
_journal_name_full CrystEngComm
_journal_page_first 653
_journal_paper_doi 10.1039/C4CE01856G
_journal_volume 17
_journal_year 2015
_chemical_formula_moiety '2(C82 H64 Cd2 N10 O14), 6(H0.50 O0.25), 2(H0.50 O0.25)'
_chemical_formula_sum 'C164 H138 Cd4 N20 O33'
_chemical_formula_weight 3366.54
_chemical_name_systematic
; 
 ? 
;
_space_group_IT_number 14
_symmetry_cell_setting monoclinic
_symmetry_space_group_name_Hall '-P 2ybc'
_symmetry_space_group_name_H-M 'P 1 21/c 1'
_atom_sites_solution_hydrogens geom
_atom_sites_solution_primary direct
_atom_sites_solution_secondary difmap
_audit_creation_method SHELXL-97
_cell_angle_alpha 90.00
_cell_angle_beta 102.46(3)
_cell_angle_gamma 90.00
_cell_formula_units_Z 2
_cell_length_a 20.660(4)
_cell_length_b 20.899(4)
_cell_length_c 18.580(4)
_cell_measurement_reflns_used 9990
_cell_measurement_temperature 296(2)
_cell_measurement_theta_max 23.90
_cell_measurement_theta_min 2.25
_cell_volume 7833(3)
_computing_cell_refinement 'Bruker SAINT'
_computing_data_collection 'Bruker APEX2'
_computing_data_reduction 'Bruker SAINT  A '
_computing_molecular_graphics 'Bruker SHELXTL'
_computing_publication_material 'Bruker SHELXTL'
_computing_structure_refinement 'SHELXL-97 (Sheldrick, 1997)'
_computing_structure_solution 'SHELXS-97 (Sheldrick, 1990)'
_diffrn_ambient_temperature 296(2)
_diffrn_measured_fraction_theta_full 0.999
_diffrn_measured_fraction_theta_max 0.999
_diffrn_measurement_device_type 'Bruker APEX-II CCD'
_diffrn_measurement_method '\f and \w scans'
_diffrn_radiation_monochromator graphite
_diffrn_radiation_source 'fine-focus sealed tube'
_diffrn_radiation_type MoK\a
_diffrn_radiation_wavelength 0.71073
_diffrn_reflns_av_R_equivalents 0.0512
_diffrn_reflns_av_sigmaI/netI 0.0429
_diffrn_reflns_limit_h_max 24
_diffrn_reflns_limit_h_min -24
_diffrn_reflns_limit_k_max 24
_diffrn_reflns_limit_k_min -22
_diffrn_reflns_limit_l_max 22
_diffrn_reflns_limit_l_min -22
_diffrn_reflns_number 58647
_diffrn_reflns_theta_full 25.00
_diffrn_reflns_theta_max 25.00
_diffrn_reflns_theta_min 1.93
_diffrn_standards_number 0
_exptl_absorpt_coefficient_mu 0.617
_exptl_absorpt_correction_T_max 0.8866
_exptl_absorpt_correction_T_min 0.8366
_exptl_absorpt_correction_type multi-scan
_exptl_absorpt_process_details sadabs
_exptl_crystal_colour orange
_exptl_crystal_density_diffrn 1.427
_exptl_crystal_density_method 'not measured'
_exptl_crystal_description block
_exptl_crystal_F_000 3436
_exptl_crystal_size_max 0.30
_exptl_crystal_size_mid 0.25
_exptl_crystal_size_min 0.20
_refine_diff_density_max 0.423
_refine_diff_density_min -0.542
_refine_diff_density_rms 0.057
_refine_ls_extinction_method none
_refine_ls_goodness_of_fit_ref 1.016
_refine_ls_hydrogen_treatment constr
_refine_ls_matrix_type full
_refine_ls_number_parameters 1009
_refine_ls_number_reflns 13776
_refine_ls_number_restraints 2
_refine_ls_restrained_S_all 1.019
_refine_ls_R_factor_all 0.0616
_refine_ls_R_factor_gt 0.0354
_refine_ls_shift/su_max 0.004
_refine_ls_shift/su_mean 0.000
_refine_ls_structure_factor_coef Fsqd
_refine_ls_weighting_details 'calc w=1/[\s^2^(Fo^2^)+(0.0341P)^2^+5.1238P] where P=(Fo^2^+2Fc^2^)/3'
_refine_ls_weighting_scheme calc
_refine_ls_wR_factor_gt 0.0775
_refine_ls_wR_factor_ref 0.0920
_reflns_number_gt 9930
_reflns_number_total 13776
_reflns_threshold_expression >2sigma(I)
_cod_data_source_file c4ce01856g2.cif
_cod_data_source_block 4
_cod_depositor_comments 'Adding full bibliography for 7218705--7218709.cif.'
_cod_original_sg_symbol_H-M 'P 21/c'
_cod_database_code 7218706

loop_
_symmetry_equiv_pos_as_xyz
'x, y, z'
'-x, y+1/2, -z+1/2'
'-x, -y, -z'
'x, -y-1/2, z-1/2'

loop_
_atom_site_label
_atom_site_type_symbol
_atom_site_fract_x
_atom_site_fract_y
_atom_site_fract_z
_atom_site_U_iso_or_equiv
_atom_site_adp_type
_atom_site_occupancy
_atom_site_symmetry_multiplicity
_atom_site_calc_flag
_atom_site_refinement_flags
Cd1 Cd 0.471589(12) 0.165065(11) 0.656259(14) 0.04342(8) Uani 1 1 d U
Cd2 Cd 1.040425(12) 0.650225(11) 0.685107(14) 0.04367(8) Uani 1 1 d U
C1 C 0.5568(3) -0.38345(19) 1.0157(2) 0.0806(14) Uani 1 1 d .
H1 H 0.5374 -0.4203 0.9927 0.097 Uiso 1 1 calc R
C2 C 0.5827(3) -0.3850(2) 1.0895(3) 0.0987(18) Uani 1 1 d .
H2 H 0.5812 -0.4225 1.1161 0.118 Uiso 1 1 calc R
C3 C 0.6110(3) -0.3309(2) 1.1243(2) 0.0797(14) Uani 1 1 d .
H3 H 0.6291 -0.3314 1.1747 0.096 Uiso 1 1 calc R
C4 C 0.61256(18) -0.27536(17) 1.08395(19) 0.0534(9) Uani 1 1 d .
C5 C 0.58539(19) -0.27852(17) 1.0095(2) 0.0567(10) Uani 1 1 d .
H5 H 0.5861 -0.2417 0.9815 0.068 Uiso 1 1 calc R
C6 C 0.6399(2) -0.21471(18) 1.1217(2) 0.0618(10) Uani 1 1 d .
H6A H 0.6189 -0.2057 1.1625 0.074 Uiso 1 1 calc R
H6B H 0.6872 -0.2190 1.1410 0.074 Uiso 1 1 calc R
C7 C 0.62801(17) -0.10260(17) 1.09633(19) 0.0487(8) Uani 1 1 d .
C8 C 0.65094(18) -0.08617(19) 1.16898(19) 0.0558(9) Uani 1 1 d .
H8 H 0.6694 -0.1167 1.2038 0.067 Uiso 1 1 calc R
C9 C 0.64577(19) -0.02313(19) 1.1887(2) 0.0585(10) Uani 1 1 d .
H9 H 0.6602 -0.0117 1.2379 0.070 Uiso 1 1 calc R
C10 C 0.62017(19) 0.02326(19) 1.13854(19) 0.0580(10) Uani 1 1 d .
H10 H 0.6169 0.0654 1.1534 0.070 Uiso 1 1 calc R
C11 C 0.59914(17) 0.00593(18) 1.06482(19) 0.0507(9) Uani 1 1 d .
C12 C 0.60301(17) -0.05675(17) 1.04338(19) 0.0491(9) Uani 1 1 d .
H12 H 0.5891 -0.0683 0.9941 0.059 Uiso 1 1 calc R
C13 C 0.56508(18) 0.04421(17) 0.94106(18) 0.0532(9) Uani 1 1 d .
H13A H 0.5305 0.0128 0.9244 0.064 Uiso 1 1 calc R
H13B H 0.6060 0.0281 0.9304 0.064 Uiso 1 1 calc R
C14 C 0.54694(17) 0.10634(17) 0.90212(19) 0.0486(8) Uani 1 1 d .
C15 C 0.55726(19) 0.16440(18) 0.9376(2) 0.0606(10) Uani 1 1 d .
H15 H 0.5743 0.1661 0.9882 0.073 Uiso 1 1 calc R
C16 C 0.5422(2) 0.22012(19) 0.8978(2) 0.0682(11) Uani 1 1 d .
H16 H 0.5488 0.2597 0.9211 0.082 Uiso 1 1 calc R
C17 C 0.51756(18) 0.21629(18) 0.8234(2) 0.0588(10) Uani 1 1 d .
H17 H 0.5084 0.2541 0.7968 0.071 Uiso 1 1 calc R
C18 C 0.52010(16) 0.10727(16) 0.82675(19) 0.0468(8) Uani 1 1 d .
H18 H 0.5114 0.0683 0.8024 0.056 Uiso 1 1 calc R
C19 C 0.42161(19) 0.28708(17) 0.66304(19) 0.0510(9) Uani 1 1 d .
C20 C 0.39024(17) 0.35198(15) 0.66412(18) 0.0434(8) Uani 1 1 d .
C21 C 0.32788(19) 0.36310(18) 0.6208(2) 0.0573(10) Uani 1 1 d .
H21 H 0.3056 0.3302 0.5920 0.069 Uiso 1 1 calc R
C22 C 0.29821(19) 0.42272(19) 0.6199(2) 0.0625(11) Uani 1 1 d .
H22 H 0.2567 0.4301 0.5898 0.075 Uiso 1 1 calc R
C23 C 0.3307(2) 0.47108(18) 0.6640(2) 0.0598(10) Uani 1 1 d .
H23 H 0.3108 0.5110 0.6640 0.072 Uiso 1 1 calc R
C24 C 0.39186(18) 0.46045(16) 0.7077(2) 0.0523(9) Uani 1 1 d .
H24 H 0.4131 0.4929 0.7381 0.063 Uiso 1 1 calc R
C25 C 0.42236(17) 0.40154(15) 0.70676(18) 0.0430(8) Uani 1 1 d .
C26 C 0.57872(17) 0.42467(16) 0.8260(2) 0.0558(10) Uani 1 1 d .
C27 C 0.6087(2) 0.36528(18) 0.8375(3) 0.0980(18) Uani 1 1 d .
H27 H 0.5921 0.3310 0.8072 0.118 Uiso 1 1 calc R
C28 C 0.6630(3) 0.3574(2) 0.8937(4) 0.137(3) Uani 1 1 d .
H28 H 0.6824 0.3172 0.9024 0.164 Uiso 1 1 calc R
C29 C 0.6891(2) 0.4077(3) 0.9371(4) 0.117(2) Uani 1 1 d .
H29 H 0.7258 0.4016 0.9755 0.140 Uiso 1 1 calc R
C30 C 0.6611(2) 0.4672(2) 0.9241(3) 0.0781(13) Uani 1 1 d .
H30 H 0.6797 0.5016 0.9530 0.094 Uiso 1 1 calc R
C31 C 0.60536(17) 0.47672(16) 0.8685(2) 0.0516(9) Uani 1 1 d .
C32 C 0.57542(19) 0.54216(16) 0.85643(18) 0.0486(9) Uani 1 1 d .
C33 C 0.89117(19) 0.69791(17) 0.5971(2) 0.0609(10) Uani 1 1 d .
H33 H 0.9137 0.7366 0.5987 0.073 Uiso 1 1 calc R
C34 C 0.8244(2) 0.69665(19) 0.5667(3) 0.0749(12) Uani 1 1 d .
H34 H 0.8020 0.7341 0.5494 0.090 Uiso 1 1 calc R
C35 C 0.79101(19) 0.63891(19) 0.5622(2) 0.0648(11) Uani 1 1 d .
H35 H 0.7458 0.6371 0.5419 0.078 Uiso 1 1 calc R
C36 C 0.82531(17) 0.58412(17) 0.58799(19) 0.0503(9) Uani 1 1 d .
C37 C 0.89174(17) 0.59084(17) 0.6190(2) 0.0519(9) Uani 1 1 d .
H37 H 0.9153 0.5544 0.6375 0.062 Uiso 1 1 calc R
C38 C 0.79412(18) 0.51934(17) 0.5794(2) 0.0559(9) Uani 1 1 d .
H38A H 0.8136 0.4922 0.6207 0.067 Uiso 1 1 calc R
H38B H 0.7468 0.5225 0.5768 0.067 Uiso 1 1 calc R
C39 C 0.78431(17) 0.43419(16) 0.4906(2) 0.0492(9) Uani 1 1 d .
C40 C 0.79536(18) 0.41603(17) 0.4228(2) 0.0559(9) Uani 1 1 d .
H40 H 0.8163 0.4438 0.3960 0.067 Uiso 1 1 calc R
C41 C 0.7753(2) 0.35680(19) 0.3954(2) 0.0669(11) Uani 1 1 d .
H41 H 0.7825 0.3446 0.3496 0.080 Uiso 1 1 calc R
C42 C 0.7450(2) 0.31542(19) 0.4346(2) 0.0675(11) Uani 1 1 d .
H42 H 0.7312 0.2754 0.4152 0.081 Uiso 1 1 calc R
C43 C 0.73478(17) 0.33309(16) 0.5030(2) 0.0531(9) Uani 1 1 d .
C44 C 0.75380(17) 0.39318(16) 0.5317(2) 0.0503(9) Uani 1 1 d .
H44 H 0.7463 0.4056 0.5773 0.060 Uiso 1 1 calc R
C45 C 0.7040(2) 0.29780(18) 0.6139(2) 0.0632(11) Uani 1 1 d .
H45A H 0.6744 0.3331 0.6178 0.076 Uiso 1 1 calc R
H45B H 0.7478 0.3080 0.6426 0.076 Uiso 1 1 calc R
C46 C 0.67882(17) 0.23697(17) 0.6413(2) 0.0523(9) Uani 1 1 d .
C47 C 0.72124(19) 0.1889(2) 0.6730(2) 0.0682(11) Uani 1 1 d .
H47 H 0.7669 0.1947 0.6809 0.082 Uiso 1 1 calc R
C48 C 0.6958(2) 0.1325(2) 0.6928(2) 0.0710(12) Uani 1 1 d .
H48 H 0.7237 0.0992 0.7131 0.085 Uiso 1 1 calc R
C49 C 0.6279(2) 0.12633(18) 0.6820(2) 0.0656(11) Uani 1 1 d .
H49 H 0.6106 0.0878 0.6944 0.079 Uiso 1 1 calc R
C50 C 0.61208(17) 0.22699(16) 0.6346(2) 0.0522(9) Uani 1 1 d .
H50 H 0.5832 0.2598 0.6149 0.063 Uiso 1 1 calc R
C51 C 1.0325(2) 0.60552(19) 0.5140(2) 0.0643(11) Uani 1 1 d .
H51 H 1.0148 0.5690 0.5308 0.077 Uiso 1 1 calc R
C52 C 1.0361(2) 0.6085(2) 0.4415(2) 0.0799(13) Uani 1 1 d .
H52 H 1.0213 0.5746 0.4098 0.096 Uiso 1 1 calc R
C53 C 1.0622(2) 0.6627(2) 0.4164(2) 0.0713(12) Uani 1 1 d .
H53 H 1.0650 0.6657 0.3672 0.086 Uiso 1 1 calc R
C54 C 1.08404(18) 0.71247(17) 0.46396(19) 0.0526(9) Uani 1 1 d .
C55 C 1.07835(18) 0.70484(17) 0.53580(19) 0.0519(9) Uani 1 1 d .
H55 H 1.0928 0.7381 0.5685 0.062 Uiso 1 1 calc R
C56 C 1.1136(2) 0.77160(17) 0.43952(19) 0.0579(10) Uani 1 1 d .
H56A H 1.1612 0.7667 0.4464 0.069 Uiso 1 1 calc R
H56B H 1.0953 0.7794 0.3876 0.069 Uiso 1 1 calc R
C57 C 1.12241(17) 0.88280(17) 0.47122(19) 0.0498(9) Uani 1 1 d .
C58 C 1.15333(19) 0.89794(18) 0.4144(2) 0.0585(10) Uani 1 1 d .
H58 H 1.1596 0.8671 0.3805 0.070 Uiso 1 1 calc R
C59 C 1.1745(2) 0.9598(2) 0.4093(2) 0.0701(12) Uani 1 1 d .
H59 H 1.1958 0.9702 0.3716 0.084 Uiso 1 1 calc R
C60 C 1.1653(2) 1.00674(19) 0.4579(2) 0.0652(11) Uani 1 1 d .
H60 H 1.1801 1.0483 0.4534 0.078 Uiso 1 1 calc R
C61 C 1.13345(18) 0.99057(18) 0.5138(2) 0.0550(9) Uani 1 1 d .
C62 C 1.11242(18) 0.92928(18) 0.5209(2) 0.0555(9) Uani 1 1 d .
H62 H 1.0915 0.9189 0.5589 0.067 Uiso 1 1 calc R
C63 C 1.06112(19) 1.0473(2) 0.5728(2) 0.0689(11) Uani 1 1 d .
H63A H 1.0479 1.0100 0.5973 0.083 Uiso 1 1 calc R
H63B H 1.0308 1.0518 0.5253 0.083 Uiso 1 1 calc R
C64 C 1.05764(17) 1.10572(17) 0.6185(2) 0.0534(9) Uani 1 1 d .
C65 C 1.0902(2) 1.1616(2) 0.6093(3) 0.0770(13) Uani 1 1 d .
H65 H 1.1175 1.1636 0.5756 0.092 Uiso 1 1 calc R
C66 C 1.0817(2) 1.2147(2) 0.6507(3) 0.0831(14) Uani 1 1 d .
H66 H 1.1031 1.2530 0.6452 0.100 Uiso 1 1 calc R
C67 C 1.04140(19) 1.20984(18) 0.6998(2) 0.0639(11) Uani 1 1 d .
H67 H 1.0356 1.2458 0.7272 0.077 Uiso 1 1 calc R
C68 C 1.01872(17) 1.10525(17) 0.6700(2) 0.0513(9) Uani 1 1 d .
H68 H 0.9973 1.0674 0.6770 0.062 Uiso 1 1 calc R
C69 C 1.08993(18) 0.77353(15) 0.70911(19) 0.0433(8) Uani 1 1 d .
C70 C 1.12050(15) 0.83908(14) 0.71736(17) 0.0400(7) Uani 1 1 d .
C71 C 1.18613(17) 0.84636(17) 0.7109(2) 0.0530(9) Uani 1 1 d .
H71 H 1.2105 0.8107 0.7028 0.064 Uiso 1 1 calc R
C72 C 1.21514(18) 0.9065(2) 0.7165(2) 0.0638(11) Uani 1 1 d .
H72 H 1.2588 0.9111 0.7118 0.077 Uiso 1 1 calc R
C73 C 1.1796(2) 0.95942(19) 0.7290(2) 0.0648(11) Uani 1 1 d .
H73 H 1.1994 0.9996 0.7332 0.078 Uiso 1 1 calc R
C74 C 1.11530(19) 0.95312(16) 0.73542(19) 0.0543(9) Uani 1 1 d .
H74 H 1.0916 0.9890 0.7445 0.065 Uiso 1 1 calc R
C75 C 1.08514(16) 0.89336(14) 0.72845(17) 0.0409(8) Uani 1 1 d .
C76 C 0.91586(17) 0.91762(15) 0.73063(19) 0.0471(8) Uani 1 1 d .
C77 C 0.8861(2) 0.85970(17) 0.7073(2) 0.0630(11) Uani 1 1 d .
H77 H 0.9096 0.8286 0.6878 0.076 Uiso 1 1 calc R
C78 C 0.8218(2) 0.84802(19) 0.7130(3) 0.0804(14) Uani 1 1 d .
H78 H 0.8021 0.8089 0.6979 0.097 Uiso 1 1 calc R
C79 C 0.7869(2) 0.8941(2) 0.7409(3) 0.0779(13) Uani 1 1 d .
H79 H 0.7438 0.8859 0.7457 0.093 Uiso 1 1 calc R
C80 C 0.81568(18) 0.95260(18) 0.7620(2) 0.0589(10) Uani 1 1 d .
H80 H 0.7912 0.9840 0.7795 0.071 Uiso 1 1 calc R
C81 C 0.88064(16) 0.96537(15) 0.75762(18) 0.0449(8) Uani 1 1 d .
C82 C 0.91086(19) 1.02918(16) 0.78327(19) 0.0464(8) Uani 1 1 d .
N1 N 0.55822(16) -0.33099(14) 0.97500(16) 0.0578(8) Uani 1 1 d .
N2 N 0.50604(14) 0.16080(13) 0.78727(15) 0.0481(7) Uani 1 1 d .
N3 N 0.48349(14) 0.38807(12) 0.75706(16) 0.0477(7) Uani 1 1 d .
N4 N 0.52071(14) 0.43591(13) 0.76959(17) 0.0511(7) Uani 1 1 d .
N5 N 0.92456(14) 0.64614(13) 0.62420(16) 0.0521(7) Uani 1 1 d .
N6 N 0.58611(14) 0.17299(13) 0.65457(16) 0.0510(7) Uani 1 1 d .
N7 N 1.05342(15) 0.65291(14) 0.56185(16) 0.0544(8) Uani 1 1 d .
N8 N 1.00996(14) 1.15624(13) 0.71044(16) 0.0506(7) Uani 1 1 d .
N9 N 1.01941(14) 0.88427(12) 0.73984(15) 0.0442(7) Uani 1 1 d .
N10 N 0.98184(14) 0.93028(13) 0.72013(16) 0.0491(7) Uani 1 1 d .
O1 O 0.62730(13) -0.16391(11) 1.06940(13) 0.0584(7) Uani 1 1 d .
O2 O 0.57301(14) 0.05455(12) 1.01795(13) 0.0645(7) Uani 1 1 d .
O3 O 0.47987(13) 0.28328(11) 0.65627(14) 0.0615(7) Uani 1 1 d U
O4 O 0.38718(13) 0.23920(12) 0.66828(17) 0.0736(8) Uani 1 1 d .
O5 O 0.61371(12) 0.58790(11) 0.85475(14) 0.0603(7) Uani 1 1 d .
O6 O 0.51422(12) 0.54895(11) 0.85029(14) 0.0607(7) Uani 1 1 d .
O7 O 0.80636(13) 0.49406(11) 0.51304(14) 0.0626(7) Uani 1 1 d .
O8 O 0.70637(13) 0.28714(12) 0.53932(15) 0.0670(7) Uani 1 1 d .
O9 O 1.09863(14) 0.82360(12) 0.48238(14) 0.0675(8) Uani 1 1 d .
O10 O 1.12586(13) 1.03888(12) 0.56264(16) 0.0709(8) Uani 1 1 d .
O11 O 1.03160(12) 0.76688(11) 0.67453(13) 0.0527(6) Uani 1 1 d .
O12 O 1.12526(12) 0.72711(11) 0.73598(16) 0.0677(7) Uani 1 1 d U
O13 O 0.87372(12) 1.07709(11) 0.77308(14) 0.0581(6) Uani 1 1 d .
O14 O 0.97065(13) 1.03222(12) 0.81289(16) 0.0701(8) Uani 1 1 d .
O1W O 0.2621(2) 0.2283(2) 0.7059(3) 0.1660(18) Uani 1 1 d .
H1WA H 0.2619 0.2183 0.6615 0.199 Uiso 1 1 d R
H1WB H 0.2617 0.1963 0.7341 0.199 Uiso 1 1 d R
O2W O 0.7487(2) 0.5988(2) 0.8482(3) 0.1638(19) Uani 1 1 d .
H2WA H 0.7121 0.5924 0.8610 0.197 Uiso 1 1 d R
H2WB H 0.7698 0.5778 0.8850 0.197 Uiso 1 1 d R
O3W O 1.0231(8) 1.1550(8) 0.4407(8) 0.135(6) Uani 0.25 1 d P
H3WA H 1.0392 1.1765 0.4793 0.162 Uiso 0.25 1 d PR
H3WB H 1.0628 1.1464 0.4385 0.162 Uiso 0.25 1 d PR
O4W O 0.7379(9) 0.8184(11) 0.4573(17) 0.250(15) Uani 0.25 1 d P
H4WA H 0.7416 0.8400 0.4968 0.300 Uiso 0.25 1 d PR
H4WB H 0.7092 0.7912 0.4640 0.300 Uiso 0.25 1 d PR

loop_
_atom_site_aniso_label
_atom_site_aniso_U_11
_atom_site_aniso_U_22
_atom_site_aniso_U_33
_atom_site_aniso_U_23
_atom_site_aniso_U_13
_atom_site_aniso_U_12
Cd1 0.04575(15) 0.03379(13) 0.04942(16) 0.00248(11) 0.00738(12) -0.00277(11)
Cd2 0.04365(15) 0.03362(13) 0.05258(16) 0.00135(11) 0.00784(12) -0.00345(11)
C1 0.139(4) 0.047(2) 0.060(3) -0.003(2) 0.031(3) -0.010(3)
C2 0.193(6) 0.051(3) 0.056(3) 0.008(2) 0.035(3) -0.001(3)
C3 0.131(4) 0.064(3) 0.042(2) 0.008(2) 0.015(3) 0.008(3)
C4 0.063(2) 0.052(2) 0.045(2) 0.0049(17) 0.0114(18) 0.0088(18)
C5 0.072(3) 0.050(2) 0.047(2) 0.0054(18) 0.0109(19) -0.0007(19)
C6 0.071(3) 0.065(3) 0.046(2) 0.0066(19) 0.005(2) -0.003(2)
C7 0.045(2) 0.056(2) 0.045(2) -0.0014(17) 0.0080(17) -0.0063(17)
C8 0.059(2) 0.065(3) 0.040(2) 0.0037(18) 0.0019(18) -0.0091(19)
C9 0.069(3) 0.068(3) 0.038(2) -0.0053(19) 0.0096(19) -0.016(2)
C10 0.069(3) 0.062(2) 0.044(2) -0.0032(19) 0.0133(19) -0.007(2)
C11 0.050(2) 0.060(2) 0.043(2) 0.0047(18) 0.0134(17) -0.0001(18)
C12 0.049(2) 0.060(2) 0.037(2) -0.0008(17) 0.0074(16) -0.0014(18)
C13 0.059(2) 0.058(2) 0.043(2) 0.0033(17) 0.0118(18) 0.0078(19)
C14 0.043(2) 0.055(2) 0.048(2) 0.0009(17) 0.0105(17) 0.0036(17)
C15 0.068(3) 0.061(2) 0.048(2) -0.0061(19) -0.0010(19) -0.004(2)
C16 0.085(3) 0.052(2) 0.062(3) -0.011(2) 0.002(2) -0.009(2)
C17 0.067(3) 0.047(2) 0.058(3) 0.0045(18) 0.004(2) -0.0045(19)
C18 0.046(2) 0.042(2) 0.051(2) -0.0053(16) 0.0097(17) -0.0006(16)
C19 0.057(2) 0.046(2) 0.045(2) -0.0026(16) -0.0005(18) 0.0054(19)
C20 0.051(2) 0.0366(18) 0.0415(19) 0.0050(15) 0.0081(16) 0.0073(16)
C21 0.059(2) 0.057(2) 0.052(2) 0.0002(18) 0.0046(19) 0.0086(19)
C22 0.054(2) 0.068(3) 0.063(3) 0.018(2) 0.009(2) 0.021(2)
C23 0.064(3) 0.046(2) 0.077(3) 0.012(2) 0.030(2) 0.014(2)
C24 0.056(2) 0.0389(19) 0.067(2) 0.0014(17) 0.025(2) 0.0023(17)
C25 0.049(2) 0.0343(17) 0.049(2) 0.0052(15) 0.0172(17) 0.0049(15)
C26 0.041(2) 0.0367(19) 0.087(3) 0.0067(19) 0.009(2) 0.0039(16)
C27 0.056(3) 0.032(2) 0.195(6) 0.004(3) 0.003(3) 0.005(2)
C28 0.067(3) 0.046(3) 0.273(9) 0.034(4) -0.017(4) 0.018(3)
C29 0.064(3) 0.074(3) 0.185(6) 0.049(4) -0.033(3) 0.007(3)
C30 0.060(3) 0.059(3) 0.102(4) 0.016(2) -0.013(2) 0.002(2)
C31 0.045(2) 0.0401(19) 0.066(2) 0.0093(17) 0.0043(18) 0.0048(16)
C32 0.055(2) 0.043(2) 0.044(2) -0.0051(16) 0.0021(17) 0.0101(18)
C33 0.054(2) 0.043(2) 0.080(3) -0.0040(19) 0.000(2) -0.0053(18)
C34 0.061(3) 0.053(2) 0.099(3) 0.003(2) -0.008(2) 0.010(2)
C35 0.043(2) 0.067(3) 0.076(3) -0.004(2) -0.005(2) -0.002(2)
C36 0.043(2) 0.056(2) 0.050(2) -0.0014(17) 0.0047(17) -0.0076(17)
C37 0.048(2) 0.044(2) 0.060(2) 0.0049(17) 0.0046(18) -0.0013(17)
C38 0.050(2) 0.060(2) 0.056(2) -0.0044(19) 0.0073(18) -0.0154(18)
C39 0.044(2) 0.0406(19) 0.062(2) 0.0041(17) 0.0098(18) -0.0001(16)
C40 0.056(2) 0.051(2) 0.062(3) 0.0132(19) 0.017(2) 0.0047(18)
C41 0.081(3) 0.064(3) 0.056(3) 0.002(2) 0.016(2) -0.003(2)
C42 0.083(3) 0.053(2) 0.066(3) -0.009(2) 0.016(2) -0.014(2)
C43 0.045(2) 0.047(2) 0.066(3) 0.0069(18) 0.0091(18) -0.0091(17)
C44 0.051(2) 0.046(2) 0.055(2) 0.0024(17) 0.0118(18) -0.0076(17)
C45 0.061(2) 0.054(2) 0.082(3) -0.008(2) 0.033(2) -0.0149(19)
C46 0.048(2) 0.048(2) 0.064(2) -0.0009(18) 0.0181(18) -0.0068(17)
C47 0.042(2) 0.081(3) 0.083(3) 0.002(2) 0.016(2) -0.001(2)
C48 0.056(3) 0.065(3) 0.091(3) 0.024(2) 0.015(2) 0.014(2)
C49 0.066(3) 0.050(2) 0.085(3) 0.019(2) 0.025(2) 0.004(2)
C50 0.052(2) 0.042(2) 0.064(2) 0.0085(17) 0.0171(19) -0.0003(17)
C51 0.070(3) 0.053(2) 0.069(3) -0.012(2) 0.012(2) -0.006(2)
C52 0.109(4) 0.065(3) 0.063(3) -0.020(2) 0.013(3) -0.012(3)
C53 0.103(3) 0.066(3) 0.044(2) -0.012(2) 0.014(2) 0.000(2)
C54 0.062(2) 0.052(2) 0.044(2) -0.0062(17) 0.0103(18) 0.0118(18)
C55 0.063(2) 0.047(2) 0.045(2) -0.0061(16) 0.0102(18) -0.0019(18)
C56 0.080(3) 0.054(2) 0.043(2) -0.0029(17) 0.020(2) 0.010(2)
C57 0.053(2) 0.051(2) 0.046(2) -0.0026(17) 0.0114(18) 0.0049(17)
C58 0.074(3) 0.060(2) 0.045(2) 0.0026(18) 0.019(2) 0.012(2)
C59 0.090(3) 0.070(3) 0.059(3) 0.012(2) 0.035(2) 0.006(2)
C60 0.074(3) 0.056(2) 0.069(3) 0.009(2) 0.022(2) 0.003(2)
C61 0.049(2) 0.060(2) 0.055(2) -0.0082(19) 0.0118(18) 0.0047(19)
C62 0.060(2) 0.059(2) 0.052(2) -0.0072(18) 0.0226(19) -0.0027(19)
C63 0.053(2) 0.073(3) 0.081(3) -0.028(2) 0.016(2) -0.001(2)
C64 0.048(2) 0.054(2) 0.057(2) -0.0094(18) 0.0091(18) -0.0010(18)
C65 0.085(3) 0.072(3) 0.085(3) -0.011(2) 0.044(3) -0.007(2)
C66 0.098(3) 0.056(3) 0.110(4) -0.012(2) 0.056(3) -0.017(2)
C67 0.072(3) 0.048(2) 0.077(3) -0.010(2) 0.027(2) -0.004(2)
C68 0.046(2) 0.046(2) 0.059(2) -0.0070(17) 0.0066(18) -0.0004(17)
C69 0.046(2) 0.0377(19) 0.049(2) -0.0062(16) 0.0176(17) -0.0039(16)
C70 0.0404(18) 0.0391(18) 0.0390(18) -0.0026(14) 0.0057(15) -0.0064(15)
C71 0.045(2) 0.050(2) 0.064(2) 0.0005(18) 0.0118(18) -0.0048(17)
C72 0.044(2) 0.067(3) 0.079(3) -0.001(2) 0.011(2) -0.017(2)
C73 0.067(3) 0.051(2) 0.074(3) -0.003(2) 0.008(2) -0.020(2)
C74 0.066(3) 0.0384(19) 0.057(2) -0.0065(17) 0.0114(19) -0.0055(18)
C75 0.049(2) 0.0358(18) 0.0372(19) 0.0010(14) 0.0091(15) -0.0029(15)
C76 0.049(2) 0.0394(19) 0.054(2) -0.0011(16) 0.0136(17) -0.0063(16)
C77 0.069(3) 0.040(2) 0.083(3) -0.0115(19) 0.023(2) -0.0066(19)
C78 0.079(3) 0.054(3) 0.114(4) -0.027(2) 0.031(3) -0.028(2)
C79 0.064(3) 0.068(3) 0.109(4) -0.027(3) 0.034(3) -0.023(2)
C80 0.056(2) 0.053(2) 0.072(3) -0.0136(19) 0.025(2) -0.0083(19)
C81 0.047(2) 0.0384(18) 0.049(2) -0.0027(15) 0.0115(17) -0.0059(16)
C82 0.051(2) 0.042(2) 0.050(2) -0.0045(16) 0.0183(18) -0.0066(18)
N1 0.079(2) 0.0453(18) 0.0491(18) -0.0024(15) 0.0145(16) -0.0004(16)
N2 0.0497(17) 0.0451(17) 0.0483(17) 0.0024(14) 0.0076(14) -0.0033(14)
N3 0.0525(18) 0.0351(15) 0.0570(19) -0.0027(13) 0.0149(15) 0.0003(14)
N4 0.0507(18) 0.0343(15) 0.070(2) -0.0034(14) 0.0175(16) 0.0006(14)
N5 0.0506(18) 0.0413(17) 0.0601(19) -0.0016(14) 0.0026(15) -0.0084(14)
N6 0.0459(17) 0.0430(16) 0.066(2) 0.0118(14) 0.0153(15) -0.0037(14)
N7 0.061(2) 0.0495(18) 0.0523(19) -0.0055(15) 0.0115(15) -0.0022(15)
N8 0.0511(18) 0.0442(17) 0.0559(19) -0.0059(14) 0.0106(15) 0.0019(14)
N9 0.0515(18) 0.0360(15) 0.0455(17) -0.0039(12) 0.0116(14) 0.0000(13)
N10 0.0544(18) 0.0354(15) 0.0593(19) -0.0014(13) 0.0165(15) 0.0000(14)
O1 0.0765(18) 0.0547(15) 0.0394(14) 0.0022(12) 0.0023(13) -0.0028(13)
O2 0.091(2) 0.0612(16) 0.0437(15) 0.0031(12) 0.0194(14) 0.0148(15)
O3 0.0626(18) 0.0441(12) 0.0770(19) -0.0058(12) 0.0131(15) 0.0122(13)
O4 0.0673(18) 0.0405(15) 0.110(2) -0.0019(14) 0.0114(16) 0.0000(14)
O5 0.0635(17) 0.0371(13) 0.0787(19) -0.0023(12) 0.0115(14) 0.0021(13)
O6 0.0565(17) 0.0492(15) 0.0723(18) -0.0058(12) 0.0048(14) 0.0134(12)
O7 0.0776(18) 0.0426(14) 0.0737(18) 0.0011(13) 0.0295(15) -0.0115(13)
O8 0.0775(19) 0.0563(16) 0.0683(18) -0.0018(13) 0.0181(15) -0.0284(14)
O9 0.094(2) 0.0525(16) 0.0673(18) -0.0123(13) 0.0426(16) -0.0048(14)
O10 0.0631(17) 0.0638(17) 0.091(2) -0.0277(15) 0.0277(15) -0.0048(14)
O11 0.0528(16) 0.0422(13) 0.0623(16) -0.0071(11) 0.0106(13) -0.0131(11)
O12 0.0531(15) 0.0364(14) 0.108(2) 0.0025(13) 0.0036(14) -0.0049(10)
O13 0.0660(17) 0.0399(14) 0.0690(17) -0.0075(12) 0.0162(14) 0.0013(13)
O14 0.0563(18) 0.0478(15) 0.102(2) -0.0161(14) 0.0082(16) -0.0085(13)
O1W 0.166(4) 0.153(4) 0.185(5) 0.006(4) 0.054(4) 0.010(3)
O2W 0.101(3) 0.171(4) 0.213(5) 0.071(4) 0.020(3) 0.013(3)
O3W 0.121(13) 0.180(17) 0.095(11) 0.013(11) 0.001(10) -0.010(11)
O4W 0.083(13) 0.18(2) 0.44(4) 0.05(2) -0.030(19) 0.017(13)

loop_
_atom_type_symbol
_atom_type_description
_atom_type_scat_dispersion_real
_atom_type_scat_dispersion_imag
_atom_type_scat_source
C C 0.0033 0.0016 'International Tables Vol C Tables 4.2.6.8 and 6.1.1.4'
H H 0.0000 0.0000 'International Tables Vol C Tables 4.2.6.8 and 6.1.1.4'
N N 0.0061 0.0033 'International Tables Vol C Tables 4.2.6.8 and 6.1.1.4'
O O 0.0106 0.0060 'International Tables Vol C Tables 4.2.6.8 and 6.1.1.4'
Cd Cd -0.8075 1.2024 'International Tables Vol C Tables 4.2.6.8 and 6.1.1.4'

loop_
_geom_angle_atom_site_label_1
_geom_angle_atom_site_label_2
_geom_angle_atom_site_label_3
_geom_angle
_geom_angle_site_symmetry_1
_geom_angle_site_symmetry_3
O5 Cd1 N6 140.45(9) 2_646 .
O5 Cd1 O4 84.52(9) 2_646 .
N6 Cd1 O4 135.01(9) . .
O5 Cd1 N1 84.95(10) 2_646 2_656
N6 Cd1 N1 91.27(11) . 2_656
O4 Cd1 N1 92.34(11) . 2_656
O5 Cd1 N2 96.63(9) 2_646 .
N6 Cd1 N2 86.42(10) . .
O4 Cd1 N2 89.53(10) . .
N1 Cd1 N2 177.66(10) 2_656 .
O5 Cd1 O6 54.22(8) 2_646 2_646
N6 Cd1 O6 86.46(9) . 2_646
O4 Cd1 O6 138.38(9) . 2_646
N1 Cd1 O6 89.47(9) 2_656 2_646
N2 Cd1 O6 90.07(9) . 2_646
O5 Cd1 O3 136.93(9) 2_646 .
N6 Cd1 O3 82.04(9) . .
O4 Cd1 O3 53.30(9) . .
N1 Cd1 O3 88.18(9) 2_656 .
N2 Cd1 O3 91.82(9) . .
O6 Cd1 O3 168.21(9) 2_646 .
O5 Cd1 C32 27.00(9) 2_646 2_646
N6 Cd1 C32 113.55(11) . 2_646
O4 Cd1 C32 111.43(11) . 2_646
N1 Cd1 C32 86.32(10) 2_656 2_646
N2 Cd1 C32 94.30(10) . 2_646
O6 Cd1 C32 27.23(9) 2_646 2_646
O3 Cd1 C32 163.55(10) . 2_646
O13 Cd2 N7 95.77(10) 2_746 .
O13 Cd2 N8 101.30(9) 2_746 2_746
N7 Cd2 N8 160.73(10) . 2_746
O13 Cd2 O12 82.57(9) 2_746 .
N7 Cd2 O12 97.98(10) . .
N8 Cd2 O12 93.07(10) 2_746 .
O13 Cd2 N5 137.23(9) 2_746 .
N7 Cd2 N5 81.69(11) . .
N8 Cd2 N5 79.72(10) 2_746 .
O12 Cd2 N5 140.18(9) . .
O13 Cd2 O11 135.53(8) 2_746 .
N7 Cd2 O11 85.45(9) . .
N8 Cd2 O11 88.56(9) 2_746 .
O12 Cd2 O11 53.44(8) . .
N5 Cd2 O11 87.05(9) . .
O13 Cd2 O14 53.96(8) 2_746 2_746
N7 Cd2 O14 93.92(10) . 2_746
N8 Cd2 O14 88.99(9) 2_746 2_746
O12 Cd2 O14 135.89(9) . 2_746
N5 Cd2 O14 83.49(9) . 2_746
O11 Cd2 O14 170.51(8) . 2_746
O13 Cd2 C82 27.09(9) 2_746 2_746
N7 Cd2 C82 96.69(10) . 2_746
N8 Cd2 C82 94.50(9) 2_746 2_746
O12 Cd2 C82 109.18(10) . 2_746
N5 Cd2 C82 110.40(11) . 2_746
O11 Cd2 C82 162.55(10) . 2_746
O14 Cd2 C82 26.92(9) 2_746 2_746
N1 C1 C2 122.6(4) . .
N1 C1 H1 118.7 . .
C2 C1 H1 118.7 . .
C1 C2 C3 119.4(4) . .
C1 C2 H2 120.3 . .
C3 C2 H2 120.3 . .
C2 C3 C4 119.5(4) . .
C2 C3 H3 120.2 . .
C4 C3 H3 120.2 . .
C5 C4 C3 116.9(4) . .
C5 C4 C6 122.8(3) . .
C3 C4 C6 120.3(3) . .
N1 C5 C4 124.1(3) . .
N1 C5 H5 118.0 . .
C4 C5 H5 118.0 . .
O1 C6 C4 108.4(3) . .
O1 C6 H6A 110.0 . .
C4 C6 H6A 110.0 . .
O1 C6 H6B 110.0 . .
C4 C6 H6B 110.0 . .
H6A C6 H6B 108.4 . .
C8 C7 O1 124.4(3) . .
C8 C7 C12 121.3(3) . .
O1 C7 C12 114.3(3) . .
C7 C8 C9 118.0(3) . .
C7 C8 H8 121.0 . .
C9 C8 H8 121.0 . .
C10 C9 C8 122.5(3) . .
C10 C9 H9 118.8 . .
C8 C9 H9 118.8 . .
C9 C10 C11 118.5(4) . .
C9 C10 H10 120.7 . .
C11 C10 H10 120.7 . .
O2 C11 C12 124.1(3) . .
O2 C11 C10 115.4(3) . .
C12 C11 C10 120.5(3) . .
C11 C12 C7 119.1(3) . .
C11 C12 H12 120.4 . .
C7 C12 H12 120.4 . .
O2 C13 C14 108.5(3) . .
O2 C13 H13A 110.0 . .
C14 C13 H13A 110.0 . .
O2 C13 H13B 110.0 . .
C14 C13 H13B 110.0 . .
H13A C13 H13B 108.4 . .
C15 C14 C18 117.2(3) . .
C15 C14 C13 122.5(3) . .
C18 C14 C13 120.2(3) . .
C14 C15 C16 119.6(4) . .
C14 C15 H15 120.2 . .
C16 C15 H15 120.2 . .
C17 C16 C15 118.9(4) . .
C17 C16 H16 120.5 . .
C15 C16 H16 120.5 . .
N2 C17 C16 123.1(3) . .
N2 C17 H17 118.5 . .
C16 C17 H17 118.5 . .
N2 C18 C14 123.9(3) . .
N2 C18 H18 118.1 . .
C14 C18 H18 118.1 . .
O3 C19 O4 122.7(3) . .
O3 C19 C20 119.3(3) . .
O4 C19 C20 118.0(3) . .
C21 C20 C25 118.6(3) . .
C21 C20 C19 119.6(3) . .
C25 C20 C19 121.8(3) . .
C20 C21 C22 120.8(4) . .
C20 C21 H21 119.6 . .
C22 C21 H21 119.6 . .
C23 C22 C21 119.6(4) . .
C23 C22 H22 120.2 . .
C21 C22 H22 120.2 . .
C24 C23 C22 120.2(3) . .
C24 C23 H23 119.9 . .
C22 C23 H23 119.9 . .
C23 C24 C25 120.2(4) . .
C23 C24 H24 119.9 . .
C25 C24 H24 119.9 . .
C20 C25 C24 120.6(3) . .
C20 C25 N3 118.3(3) . .
C24 C25 N3 120.5(3) . .
C27 C26 C31 120.5(4) . .
C27 C26 N4 122.4(4) . .
C31 C26 N4 117.1(3) . .
C28 C27 C26 119.4(5) . .
C28 C27 H27 120.3 . .
C26 C27 H27 120.3 . .
C29 C28 C27 120.9(4) . .
C29 C28 H28 119.5 . .
C27 C28 H28 119.5 . .
C28 C29 C30 119.8(5) . .
C28 C29 H29 120.1 . .
C30 C29 H29 120.1 . .
C29 C30 C31 120.9(4) . .
C29 C30 H30 119.6 . .
C31 C30 H30 119.6 . .
C30 C31 C26 118.4(3) . .
C30 C31 C32 119.6(3) . .
C26 C31 C32 122.1(3) . .
O5 C32 O6 123.0(3) . .
O5 C32 C31 117.4(3) . .
O6 C32 C31 119.5(3) . .
O5 C32 Cd1 59.55(17) . 2_656
O6 C32 Cd1 63.48(18) . 2_656
C31 C32 Cd1 175.4(3) . 2_656
N5 C33 C34 122.4(4) . .
N5 C33 H33 118.8 . .
C34 C33 H33 118.8 . .
C33 C34 C35 119.0(4) . .
C33 C34 H34 120.5 . .
C35 C34 H34 120.5 . .
C36 C35 C34 119.5(3) . .
C36 C35 H35 120.3 . .
C34 C35 H35 120.3 . .
C37 C36 C35 116.9(3) . .
C37 C36 C38 120.4(3) . .
C35 C36 C38 122.6(3) . .
N5 C37 C36 124.4(3) . .
N5 C37 H37 117.8 . .
C36 C37 H37 117.8 . .
O7 C38 C36 106.2(3) . .
O7 C38 H38A 110.5 . .
C36 C38 H38A 110.5 . .
O7 C38 H38B 110.5 . .
C36 C38 H38B 110.5 . .
H38A C38 H38B 108.7 . .
O7 C39 C40 114.9(3) . .
O7 C39 C44 123.9(3) . .
C40 C39 C44 121.2(3) . .
C41 C40 C39 119.5(3) . .
C41 C40 H40 120.3 . .
C39 C40 H40 120.3 . .
C42 C41 C40 120.7(4) . .
C42 C41 H41 119.7 . .
C40 C41 H41 119.7 . .
C41 C42 C43 119.9(4) . .
C41 C42 H42 120.0 . .
C43 C42 H42 120.0 . .
O8 C43 C42 115.5(3) . .
O8 C43 C44 123.9(3) . .
C42 C43 C44 120.6(3) . .
C39 C44 C43 118.1(3) . .
C39 C44 H44 121.0 . .
C43 C44 H44 121.0 . .
O8 C45 C46 106.7(3) . .
O8 C45 H45A 110.4 . .
C46 C45 H45A 110.4 . .
O8 C45 H45B 110.4 . .
C46 C45 H45B 110.4 . .
H45A C45 H45B 108.6 . .
C50 C46 C47 117.5(3) . .
C50 C46 C45 120.7(3) . .
C47 C46 C45 121.7(3) . .
C48 C47 C46 119.7(3) . .
C48 C47 H47 120.2 . .
C46 C47 H47 120.2 . .
C47 C48 C49 118.5(4) . .
C47 C48 H48 120.8 . .
C49 C48 H48 120.8 . .
N6 C49 C48 122.9(4) . .
N6 C49 H49 118.5 . .
C48 C49 H49 118.5 . .
N6 C50 C46 123.9(3) . .
N6 C50 H50 118.0 . .
C46 C50 H50 118.0 . .
N7 C51 C52 122.9(4) . .
N7 C51 H51 118.6 . .
C52 C51 H51 118.6 . .
C51 C52 C53 118.7(4) . .
C51 C52 H52 120.7 . .
C53 C52 H52 120.7 . .
C54 C53 C52 120.1(4) . .
C54 C53 H53 120.0 . .
C52 C53 H53 120.0 . .
C55 C54 C53 116.8(4) . .
C55 C54 C56 121.2(3) . .
C53 C54 C56 121.9(3) . .
N7 C55 C54 124.5(3) . .
N7 C55 H55 117.7 . .
C54 C55 H55 117.7 . .
O9 C56 C54 108.1(3) . .
O9 C56 H56A 110.1 . .
C54 C56 H56A 110.1 . .
O9 C56 H56B 110.1 . .
C54 C56 H56B 110.1 . .
H56A C56 H56B 108.4 . .
O9 C57 C58 124.4(3) . .
O9 C57 C62 115.1(3) . .
C58 C57 C62 120.5(3) . .
C59 C58 C57 118.3(4) . .
C59 C58 H58 120.9 . .
C57 C58 H58 120.9 . .
C60 C59 C58 122.4(4) . .
C60 C59 H59 118.8 . .
C58 C59 H59 118.8 . .
C59 C60 C61 118.2(4) . .
C59 C60 H60 120.9 . .
C61 C60 H60 120.9 . .
C62 C61 C60 120.8(3) . .
C62 C61 O10 122.3(3) . .
C60 C61 O10 116.8(3) . .
C61 C62 C57 119.8(3) . .
C61 C62 H62 120.1 . .
C57 C62 H62 120.1 . .
O10 C63 C64 110.0(3) . .
O10 C63 H63A 109.7 . .
C64 C63 H63A 109.7 . .
O10 C63 H63B 109.7 . .
C64 C63 H63B 109.7 . .
H63A C63 H63B 108.2 . .
C68 C64 C65 117.9(3) . .
C68 C64 C63 119.7(3) . .
C65 C64 C63 122.4(4) . .
C64 C65 C66 119.2(4) . .
C64 C65 H65 120.4 . .
C66 C65 H65 120.4 . .
C67 C66 C65 118.7(4) . .
C67 C66 H66 120.6 . .
C65 C66 H66 120.6 . .
N8 C67 C66 123.3(4) . .
N8 C67 H67 118.3 . .
C66 C67 H67 118.3 . .
N8 C68 C64 123.7(3) . .
N8 C68 H68 118.2 . .
C64 C68 H68 118.2 . .
O11 C69 O12 122.4(3) . .
O11 C69 C70 119.6(3) . .
O12 C69 C70 118.0(3) . .
C75 C70 C71 118.4(3) . .
C75 C70 C69 122.5(3) . .
C71 C70 C69 119.0(3) . .
C72 C71 C70 120.3(3) . .
C72 C71 H71 119.8 . .
C70 C71 H71 119.8 . .
C73 C72 C71 120.3(3) . .
C73 C72 H72 119.9 . .
C71 C72 H72 119.9 . .
C74 C73 C72 120.2(3) . .
C74 C73 H73 119.9 . .
C72 C73 H73 119.9 . .
C73 C74 C75 120.2(3) . .
C73 C74 H74 119.9 . .
C75 C74 H74 119.9 . .
C70 C75 C74 120.6(3) . .
C70 C75 N9 117.4(3) . .
C74 C75 N9 121.7(3) . .
C77 C76 C81 120.6(3) . .
C77 C76 N10 119.1(3) . .
C81 C76 N10 120.0(3) . .
C78 C77 C76 120.1(4) . .
C78 C77 H77 119.9 . .
C76 C77 H77 119.9 . .
C79 C78 C77 120.0(4) . .
C79 C78 H78 120.0 . .
C77 C78 H78 120.0 . .
C78 C79 C80 120.0(4) . .
C78 C79 H79 120.0 . .
C80 C79 H79 120.0 . .
C79 C80 C81 121.1(4) . .
C79 C80 H80 119.4 . .
C81 C80 H80 119.4 . .
C80 C81 C76 118.1(3) . .
C80 C81 C82 119.5(3) . .
C76 C81 C82 122.4(3) . .
O14 C82 O13 123.1(3) . .
O14 C82 C81 119.4(3) . .
O13 C82 C81 117.5(3) . .
O14 C82 Cd2 64.72(18) . 2_756
O13 C82 Cd2 58.54(17) . 2_756
C81 C82 Cd2 173.7(3) . 2_756
C5 N1 C1 117.5(3) . .
C5 N1 Cd1 120.6(2) . 2_646
C1 N1 Cd1 121.2(3) . 2_646
C18 N2 C17 117.2(3) . .
C18 N2 Cd1 125.0(2) . .
C17 N2 Cd1 117.5(2) . .
N4 N3 C25 112.7(3) . .
N3 N4 C26 112.9(3) . .
C33 N5 C37 117.8(3) . .
C33 N5 Cd2 122.1(2) . .
C37 N5 Cd2 120.1(2) . .
C49 N6 C50 117.4(3) . .
C49 N6 Cd1 120.6(2) . .
C50 N6 Cd1 121.5(2) . .
C55 N7 C51 117.0(3) . .
C55 N7 Cd2 120.2(2) . .
C51 N7 Cd2 122.6(3) . .
C67 N8 C68 117.2(3) . .
C67 N8 Cd2 118.4(2) . 2_756
C68 N8 Cd2 123.3(2) . 2_756
N10 N9 C75 114.0(3) . .
N9 N10 C76 111.5(3) . .
C7 O1 C6 117.4(3) . .
C11 O2 C13 118.1(3) . .
C19 O3 Cd1 89.7(2) . .
C19 O4 Cd1 94.2(2) . .
C32 O5 Cd1 93.4(2) . 2_656
C32 O6 Cd1 89.3(2) . 2_656
C39 O7 C38 119.9(3) . .
C43 O8 C45 118.6(3) . .
C57 O9 C56 118.7(3) . .
C61 O10 C63 115.2(3) . .
C69 O11 Cd2 91.3(2) . .
C69 O12 Cd2 92.7(2) . .
C82 O13 Cd2 94.4(2) . 2_756
C82 O14 Cd2 88.4(2) . 2_756
H1WA O1W H1WB 113.9 . .
H2WA O2W H2WB 91.5 . .
H3WA O3W H3WB 87.0 . .
H4WA O4W H4WB 99.5 . .

loop_
_geom_bond_atom_site_label_1
_geom_bond_atom_site_label_2
_geom_bond_distance
_geom_bond_site_symmetry_2
Cd1 O5 2.365(2) 2_646
Cd1 N6 2.379(3) .
Cd1 O4 2.379(3) .
Cd1 N1 2.384(3) 2_656
Cd1 N2 2.386(3) .
Cd1 O6 2.451(2) 2_646
Cd1 O3 2.477(2) .
Cd1 C32 2.738(3) 2_646
Cd2 O13 2.343(2) 2_746
Cd2 N7 2.363(3) .
Cd2 N8 2.396(3) 2_746
Cd2 O12 2.415(2) .
Cd2 N5 2.418(3) .
Cd2 O11 2.449(2) .
Cd2 O14 2.478(3) 2_746
Cd2 C82 2.739(3) 2_746
C1 N1 1.336(5) .
C1 C2 1.360(6) .
C1 H1 0.9300 .
C2 C3 1.371(6) .
C2 H2 0.9300 .
C3 C4 1.386(5) .
C3 H3 0.9300 .
C4 C5 1.378(5) .
C4 C6 1.499(5) .
C5 N1 1.331(4) .
C5 H5 0.9300 .
C6 O1 1.425(4) .
C6 H6A 0.9700 .
C6 H6B 0.9700 .
C7 C8 1.374(5) .
C7 O1 1.374(4) .
C7 C12 1.391(5) .
C8 C9 1.378(5) .
C8 H8 0.9300 .
C9 C10 1.369(5) .
C9 H9 0.9300 .
C10 C11 1.392(5) .
C10 H10 0.9300 .
C11 O2 1.371(4) .
C11 C12 1.377(5) .
C12 H12 0.9300 .
C13 O2 1.419(4) .
C13 C14 1.494(5) .
C13 H13A 0.9700 .
C13 H13B 0.9700 .
C14 C15 1.375(5) .
C14 C18 1.391(5) .
C15 C16 1.378(5) .
C15 H15 0.9300 .
C16 C17 1.368(5) .
C16 H16 0.9300 .
C17 N2 1.335(4) .
C17 H17 0.9300 .
C18 N2 1.335(4) .
C18 H18 0.9300 .
C19 O3 1.240(4) .
C19 O4 1.244(4) .
C19 C20 1.505(4) .
C20 C21 1.383(5) .
C20 C25 1.383(4) .
C21 C22 1.387(5) .
C21 H21 0.9300 .
C22 C23 1.381(5) .
C22 H22 0.9300 .
C23 C24 1.364(5) .
C23 H23 0.9300 .
C24 C25 1.385(4) .
C24 H24 0.9300 .
C25 N3 1.428(4) .
C26 C27 1.383(5) .
C26 C31 1.386(5) .
C26 N4 1.432(4) .
C27 C28 1.368(7) .
C27 H27 0.9300 .
C28 C29 1.363(8) .
C28 H28 0.9300 .
C29 C30 1.370(6) .
C29 H29 0.9300 .
C30 C31 1.386(5) .
C30 H30 0.9300 .
C31 C32 1.498(5) .
C32 O5 1.245(4) .
C32 O6 1.253(4) .
C32 Cd1 2.738(3) 2_656
C33 N5 1.323(4) .
C33 C34 1.373(5) .
C33 H33 0.9300 .
C34 C35 1.384(5) .
C34 H34 0.9300 .
C35 C36 1.377(5) .
C35 H35 0.9300 .
C36 C37 1.376(5) .
C36 C38 1.493(5) .
C37 N5 1.333(4) .
C37 H37 0.9300 .
C38 O7 1.413(4) .
C38 H38A 0.9700 .
C38 H38B 0.9700 .
C39 O7 1.366(4) .
C39 C40 1.380(5) .
C39 C44 1.388(4) .
C40 C41 1.368(5) .
C40 H40 0.9300 .
C41 C42 1.367(5) .
C41 H41 0.9300 .
C42 C43 1.383(5) .
C42 H42 0.9300 .
C43 O8 1.376(4) .
C43 C44 1.388(5) .
C44 H44 0.9300 .
C45 O8 1.415(4) .
C45 C46 1.504(5) .
C45 H45A 0.9700 .
C45 H45B 0.9700 .
C46 C50 1.373(5) .
C46 C47 1.378(5) .
C47 C48 1.374(5) .
C47 H47 0.9300 .
C48 C49 1.380(5) .
C48 H48 0.9300 .
C49 N6 1.329(4) .
C49 H49 0.9300 .
C50 N6 1.336(4) .
C50 H50 0.9300 .
C51 N7 1.339(4) .
C51 C52 1.365(5) .
C51 H51 0.9300 .
C52 C53 1.379(6) .
C52 H52 0.9300 .
C53 C54 1.376(5) .
C53 H53 0.9300 .
C54 C55 1.374(5) .
C54 C56 1.492(5) .
C55 N7 1.336(4) .
C55 H55 0.9300 .
C56 O9 1.420(4) .
C56 H56A 0.9700 .
C56 H56B 0.9700 .
C57 O9 1.364(4) .
C57 C58 1.384(5) .
C57 C62 1.385(5) .
C58 C59 1.374(5) .
C58 H58 0.9300 .
C59 C60 1.374(5) .
C59 H59 0.9300 .
C60 C61 1.386(5) .
C60 H60 0.9300 .
C61 C62 1.368(5) .
C61 O10 1.389(4) .
C62 H62 0.9300 .
C63 O10 1.402(4) .
C63 C64 1.498(5) .
C63 H63A 0.9700 .
C63 H63B 0.9700 .
C64 C68 1.375(5) .
C64 C65 1.377(5) .
C65 C66 1.383(5) .
C65 H65 0.9300 .
C66 C67 1.366(5) .
C66 H66 0.9300 .
C67 N8 1.331(4) .
C67 H67 0.9300 .
C68 N8 1.339(4) .
C68 H68 0.9300 .
C69 O11 1.245(4) .
C69 O12 1.251(4) .
C69 C70 1.503(4) .
C70 C75 1.388(4) .
C70 C71 1.395(5) .
C71 C72 1.387(5) .
C71 H71 0.9300 .
C72 C73 1.375(5) .
C72 H72 0.9300 .
C73 C74 1.365(5) .
C73 H73 0.9300 .
C74 C75 1.389(4) .
C74 H74 0.9300 .
C75 N9 1.432(4) .
C76 C77 1.384(5) .
C76 C81 1.391(4) .
C76 N10 1.442(4) .
C77 C78 1.376(5) .
C77 H77 0.9300 .
C78 C79 1.372(5) .
C78 H78 0.9300 .
C79 C80 1.378(5) .
C79 H79 0.9300 .
C80 C81 1.388(5) .
C80 H80 0.9300 .
C81 C82 1.506(4) .
C82 O14 1.241(4) .
C82 O13 1.251(4) .
C82 Cd2 2.739(3) 2_756
N1 Cd1 2.384(3) 2_646
N3 N4 1.252(4) .
N8 Cd2 2.396(3) 2_756
N9 N10 1.240(4) .
O5 Cd1 2.365(2) 2_656
O6 Cd1 2.450(2) 2_656
O13 Cd2 2.343(2) 2_756
O14 Cd2 2.478(3) 2_756
O1W H1WA 0.8501 .
O1W H1WB 0.8500 .
O2W H2WA 0.8501 .
O2W H2WB 0.8500 .
O3W H3WA 0.8500 .
O3W H3WB 0.8499 .
O4W H4WA 0.8501 .
O4W H4WB 0.8501 .

loop_
_geom_hbond_atom_site_label_D
_geom_hbond_atom_site_label_H
_geom_hbond_atom_site_label_A
_geom_hbond_distance_DH
_geom_hbond_distance_HA
_geom_hbond_distance_DA
_geom_hbond_angle_DHA
_geom_hbond_site_symmetry_A
O2W H2WA O5 0.85 2.01 2.826(5) 159.8 .
C5 H5 O1 0.93 2.33 2.704(4) 103.5 .
C15 H15 O2 0.93 2.40 2.720(5) 100.2 .
C50 H50 O3 0.93 2.47 3.079(4) 123.2 .
C55 H55 O9 0.93 2.42 2.739(4) 100.0 .
O1W H1WA O2W 0.85 2.51 2.879(6) 107.3 2_646
O1W H1WA O2W 0.85 2.51 2.879(6) 107.3 2_646
O2W H2WB O10 0.85 2.31 3.030(5) 142.2 2_746
C37 H37 O14 0.93 2.38 3.104(4) 134.2 2_746
C47 H47 O12 0.93 2.51 3.352(5) 150.0 2_746
C53 H53 N9 0.93 2.57 3.355(5) 142.1 4_575
C67 H67 O11 0.93 2.56 3.266(5) 133.1 2_756

loop_
_geom_torsion_atom_site_label_1
_geom_torsion_atom_site_label_2
_geom_torsion_atom_site_label_3
_geom_torsion_atom_site_label_4
_geom_torsion
_geom_torsion_site_symmetry_1
_geom_torsion_site_symmetry_4
N1 C1 C2 C3 0.6(8) . .
C1 C2 C3 C4 0.3(8) . .
C2 C3 C4 C5 -0.6(7) . .
C2 C3 C4 C6 176.6(4) . .
C3 C4 C5 N1 0.1(6) . .
C6 C4 C5 N1 -177.0(4) . .
C5 C4 C6 O1 4.8(5) . .
C3 C4 C6 O1 -172.3(4) . .
O1 C7 C8 C9 -177.0(3) . .
C12 C7 C8 C9 2.8(5) . .
C7 C8 C9 C10 -1.4(6) . .
C8 C9 C10 C11 -0.5(6) . .
C9 C10 C11 O2 178.9(3) . .
C9 C10 C11 C12 1.2(5) . .
O2 C11 C12 C7 -177.3(3) . .
C10 C11 C12 C7 0.2(5) . .
C8 C7 C12 C11 -2.2(5) . .
O1 C7 C12 C11 177.6(3) . .
O2 C13 C14 C15 18.1(5) . .
O2 C13 C14 C18 -163.7(3) . .
C18 C14 C15 C16 -1.3(6) . .
C13 C14 C15 C16 177.0(4) . .
C14 C15 C16 C17 -0.3(6) . .
C15 C16 C17 N2 1.3(6) . .
C15 C14 C18 N2 2.2(5) . .
C13 C14 C18 N2 -176.1(3) . .
O3 C19 C20 C21 132.6(4) . .
O4 C19 C20 C21 -46.7(5) . .
O3 C19 C20 C25 -46.7(5) . .
O4 C19 C20 C25 134.1(4) . .
C25 C20 C21 C22 0.2(5) . .
C19 C20 C21 C22 -179.0(3) . .
C20 C21 C22 C23 -1.5(6) . .
C21 C22 C23 C24 0.6(6) . .
C22 C23 C24 C25 1.4(5) . .
C21 C20 C25 C24 1.9(5) . .
C19 C20 C25 C24 -178.9(3) . .
C21 C20 C25 N3 173.5(3) . .
C19 C20 C25 N3 -7.2(5) . .
C23 C24 C25 C20 -2.7(5) . .
C23 C24 C25 N3 -174.2(3) . .
C31 C26 C27 C28 3.5(8) . .
N4 C26 C27 C28 -178.2(5) . .
C26 C27 C28 C29 -2.0(10) . .
C27 C28 C29 C30 -0.6(11) . .
C28 C29 C30 C31 1.8(9) . .
C29 C30 C31 C26 -0.3(7) . .
C29 C30 C31 C32 179.1(5) . .
C27 C26 C31 C30 -2.3(6) . .
N4 C26 C31 C30 179.3(3) . .
C27 C26 C31 C32 178.3(4) . .
N4 C26 C31 C32 -0.1(5) . .
C30 C31 C32 O5 46.9(5) . .
C26 C31 C32 O5 -133.7(4) . .
C30 C31 C32 O6 -131.4(4) . .
C26 C31 C32 O6 48.0(5) . .
C30 C31 C32 Cd1 -1(4) . 2_656
C26 C31 C32 Cd1 178(100) . 2_656
N5 C33 C34 C35 -1.9(7) . .
C33 C34 C35 C36 -0.2(7) . .
C34 C35 C36 C37 1.7(6) . .
C34 C35 C36 C38 -174.7(4) . .
C35 C36 C37 N5 -1.3(6) . .
C38 C36 C37 N5 175.2(3) . .
C37 C36 C38 O7 -83.9(4) . .
C35 C36 C38 O7 92.3(4) . .
O7 C39 C40 C41 179.8(3) . .
C44 C39 C40 C41 0.6(6) . .
C39 C40 C41 C42 -0.4(6) . .
C40 C41 C42 C43 -0.6(6) . .
C41 C42 C43 O8 -177.4(4) . .
C41 C42 C43 C44 1.4(6) . .
O7 C39 C44 C43 -178.9(3) . .
C40 C39 C44 C43 0.2(5) . .
O8 C43 C44 C39 177.5(3) . .
C42 C43 C44 C39 -1.2(5) . .
O8 C45 C46 C50 -89.1(4) . .
O8 C45 C46 C47 89.9(4) . .
C50 C46 C47 C48 3.3(6) . .
C45 C46 C47 C48 -175.7(4) . .
C46 C47 C48 C49 -1.7(6) . .
C47 C48 C49 N6 -1.3(7) . .
C47 C46 C50 N6 -2.3(6) . .
C45 C46 C50 N6 176.8(3) . .
N7 C51 C52 C53 -0.2(7) . .
C51 C52 C53 C54 0.1(7) . .
C52 C53 C54 C55 0.0(6) . .
C52 C53 C54 C56 179.0(4) . .
C53 C54 C55 N7 0.1(6) . .
C56 C54 C55 N7 -178.9(3) . .
C55 C54 C56 O9 -31.8(5) . .
C53 C54 C56 O9 149.2(4) . .
O9 C57 C58 C59 179.5(4) . .
C62 C57 C58 C59 0.9(6) . .
C57 C58 C59 C60 -0.8(6) . .
C58 C59 C60 C61 0.0(6) . .
C59 C60 C61 C62 0.7(6) . .
C59 C60 C61 O10 179.0(4) . .
C60 C61 C62 C57 -0.6(6) . .
O10 C61 C62 C57 -178.8(3) . .
O9 C57 C62 C61 -178.9(3) . .
C58 C57 C62 C61 -0.2(6) . .
O10 C63 C64 C68 -141.8(4) . .
O10 C63 C64 C65 40.8(6) . .
C68 C64 C65 C66 -1.0(6) . .
C63 C64 C65 C66 176.4(4) . .
C64 C65 C66 C67 0.3(7) . .
C65 C66 C67 N8 0.5(7) . .
C65 C64 C68 N8 1.1(6) . .
C63 C64 C68 N8 -176.4(3) . .
O11 C69 C70 C75 37.9(5) . .
O12 C69 C70 C75 -144.0(3) . .
O11 C69 C70 C71 -139.5(3) . .
O12 C69 C70 C71 38.6(5) . .
C75 C70 C71 C72 0.9(5) . .
C69 C70 C71 C72 178.5(3) . .
C70 C71 C72 C73 0.5(6) . .
C71 C72 C73 C74 -0.5(6) . .
C72 C73 C74 C75 -0.8(6) . .
C71 C70 C75 C74 -2.2(5) . .
C69 C70 C75 C74 -179.7(3) . .
C71 C70 C75 N9 -175.9(3) . .
C69 C70 C75 N9 6.6(5) . .
C73 C74 C75 C70 2.1(5) . .
C73 C74 C75 N9 175.6(3) . .
C81 C76 C77 C78 -2.2(6) . .
N10 C76 C77 C78 -176.3(4) . .
C76 C77 C78 C79 0.8(7) . .
C77 C78 C79 C80 1.3(7) . .
C78 C79 C80 C81 -2.0(7) . .
C79 C80 C81 C76 0.6(6) . .
C79 C80 C81 C82 -178.2(4) . .
C77 C76 C81 C80 1.5(5) . .
N10 C76 C81 C80 175.6(3) . .
C77 C76 C81 C82 -179.7(3) . .
N10 C76 C81 C82 -5.6(5) . .
C80 C81 C82 O14 145.5(4) . .
C76 C81 C82 O14 -33.3(5) . .
C80 C81 C82 O13 -34.8(5) . .
C76 C81 C82 O13 146.4(3) . .
C80 C81 C82 Cd2 -85(2) . 2_756
C76 C81 C82 Cd2 97(2) . 2_756
C4 C5 N1 C1 0.7(6) . .
C4 C5 N1 Cd1 -170.3(3) . 2_646
C2 C1 N1 C5 -1.1(7) . .
C2 C1 N1 Cd1 169.9(4) . 2_646
C14 C18 N2 C17 -1.3(5) . .
C14 C18 N2 Cd1 172.7(2) . .
C16 C17 N2 C18 -0.5(6) . .
C16 C17 N2 Cd1 -174.9(3) . .
O5 Cd1 N2 C18 50.2(3) 2_646 .
N6 Cd1 N2 C18 -90.2(3) . .
O4 Cd1 N2 C18 134.7(3) . .
N1 Cd1 N2 C18 -82(2) 2_656 .
O6 Cd1 N2 C18 -3.7(3) 2_646 .
O3 Cd1 N2 C18 -172.1(3) . .
C32 Cd1 N2 C18 23.2(3) 2_646 .
O5 Cd1 N2 C17 -135.7(3) 2_646 .
N6 Cd1 N2 C17 83.9(3) . .
O4 Cd1 N2 C17 -51.3(3) . .
N1 Cd1 N2 C17 92(2) 2_656 .
O6 Cd1 N2 C17 170.3(3) 2_646 .
O3 Cd1 N2 C17 1.9(3) . .
C32 Cd1 N2 C17 -162.8(3) 2_646 .
C20 C25 N3 N4 152.6(3) . .
C24 C25 N3 N4 -35.8(4) . .
C25 N3 N4 C26 173.5(3) . .
C27 C26 N4 N3 32.0(5) . .
C31 C26 N4 N3 -149.7(3) . .
C34 C33 N5 C37 2.3(6) . .
C34 C33 N5 Cd2 -175.7(3) . .
C36 C37 N5 C33 -0.7(6) . .
C36 C37 N5 Cd2 177.4(3) . .
O13 Cd2 N5 C33 -169.0(3) 2_746 .
N7 Cd2 N5 C33 -79.5(3) . .
N8 Cd2 N5 C33 95.4(3) 2_746 .
O12 Cd2 N5 C33 13.0(4) . .
O11 Cd2 N5 C33 6.3(3) . .
O14 Cd2 N5 C33 -174.5(3) 2_746 .
C82 Cd2 N5 C33 -173.6(3) 2_746 .
O13 Cd2 N5 C37 13.0(3) 2_746 .
N7 Cd2 N5 C37 102.5(3) . .
N8 Cd2 N5 C37 -82.6(3) 2_746 .
O12 Cd2 N5 C37 -165.0(2) . .
O11 Cd2 N5 C37 -171.7(3) . .
O14 Cd2 N5 C37 7.5(3) 2_746 .
C82 Cd2 N5 C37 8.4(3) 2_746 .
C48 C49 N6 C50 2.4(6) . .
C48 C49 N6 Cd1 -169.7(3) . .
C46 C50 N6 C49 -0.6(5) . .
C46 C50 N6 Cd1 171.5(3) . .
O5 Cd1 N6 C49 -34.8(4) 2_646 .
O4 Cd1 N6 C49 147.0(3) . .
N1 Cd1 N6 C49 -118.4(3) 2_656 .
N2 Cd1 N6 C49 61.3(3) . .
O6 Cd1 N6 C49 -29.0(3) 2_646 .
O3 Cd1 N6 C49 153.6(3) . .
C32 Cd1 N6 C49 -31.9(3) 2_646 .
O5 Cd1 N6 C50 153.4(2) 2_646 .
O4 Cd1 N6 C50 -24.8(3) . .
N1 Cd1 N6 C50 69.8(3) 2_656 .
N2 Cd1 N6 C50 -110.5(3) . .
O6 Cd1 N6 C50 159.2(3) 2_646 .
O3 Cd1 N6 C50 -18.2(3) . .
C32 Cd1 N6 C50 156.3(3) 2_646 .
C54 C55 N7 C51 -0.2(5) . .
C54 C55 N7 Cd2 -175.9(3) . .
C52 C51 N7 C55 0.3(6) . .
C52 C51 N7 Cd2 175.8(3) . .
O13 Cd2 N7 C55 -108.7(3) 2_746 .
N8 Cd2 N7 C55 98.9(4) 2_746 .
O12 Cd2 N7 C55 -25.4(3) . .
N5 Cd2 N7 C55 114.3(3) . .
O11 Cd2 N7 C55 26.6(3) . .
O14 Cd2 N7 C55 -162.9(3) 2_746 .
C82 Cd2 N7 C55 -136.0(3) 2_746 .
O13 Cd2 N7 C51 75.9(3) 2_746 .
N8 Cd2 N7 C51 -76.4(4) 2_746 .
O12 Cd2 N7 C51 159.2(3) . .
N5 Cd2 N7 C51 -61.1(3) . .
O11 Cd2 N7 C51 -148.7(3) . .
O14 Cd2 N7 C51 21.8(3) 2_746 .
C82 Cd2 N7 C51 48.7(3) 2_746 .
C66 C67 N8 C68 -0.5(6) . .
C66 C67 N8 Cd2 167.8(4) . 2_756
C64 C68 N8 C67 -0.4(5) . .
C64 C68 N8 Cd2 -168.0(3) . 2_756
C70 C75 N9 N10 -152.3(3) . .
C74 C75 N9 N10 34.0(4) . .
C75 N9 N10 C76 178.1(3) . .
C77 C76 N10 N9 -46.7(4) . .
C81 C76 N10 N9 139.1(3) . .
C8 C7 O1 C6 11.7(5) . .
C12 C7 O1 C6 -168.2(3) . .
C4 C6 O1 C7 159.0(3) . .
C12 C11 O2 C13 -16.8(5) . .
C10 C11 O2 C13 165.5(3) . .
C14 C13 O2 C11 -170.6(3) . .
O4 C19 O3 Cd1 1.6(4) . .
C20 C19 O3 Cd1 -177.6(3) . .
O5 Cd1 O3 C19 12.8(3) 2_646 .
N6 Cd1 O3 C19 -175.1(2) . .
O4 Cd1 O3 C19 -0.9(2) . .
N1 Cd1 O3 C19 93.4(2) 2_656 .
N2 Cd1 O3 C19 -88.9(2) . .
O6 Cd1 O3 C19 172.0(4) 2_646 .
C32 Cd1 O3 C19 22.9(4) 2_646 .
O3 C19 O4 Cd1 -1.7(4) . .
C20 C19 O4 Cd1 177.6(3) . .
O5 Cd1 O4 C19 -169.8(2) 2_646 .
N6 Cd1 O4 C19 9.0(3) . .
N1 Cd1 O4 C19 -85.1(2) 2_656 .
N2 Cd1 O4 C19 93.5(2) . .
O6 Cd1 O4 C19 -176.94(19) 2_646 .
O3 Cd1 O4 C19 0.9(2) . .
C32 Cd1 O4 C19 -172.1(2) 2_646 .
O6 C32 O5 Cd1 2.2(4) . 2_656
C31 C32 O5 Cd1 -176.0(3) . 2_656
O5 C32 O6 Cd1 -2.2(4) . 2_656
C31 C32 O6 Cd1 176.1(3) . 2_656
C40 C39 O7 C38 176.1(3) . .
C44 C39 O7 C38 -4.8(5) . .
C36 C38 O7 C39 179.1(3) . .
C42 C43 O8 C45 170.2(4) . .
C44 C43 O8 C45 -8.6(5) . .
C46 C45 O8 C43 -172.9(3) . .
C58 C57 O9 C56 8.6(5) . .
C62 C57 O9 C56 -172.7(3) . .
C54 C56 O9 C57 178.1(3) . .
C62 C61 O10 C63 -53.5(5) . .
C60 C61 O10 C63 128.3(4) . .
C64 C63 O10 C61 -172.6(3) . .
O12 C69 O11 Cd2 -3.5(3) . .
C70 C69 O11 Cd2 174.5(3) . .
O13 Cd2 O11 C69 -7.9(2) 2_746 .
N7 Cd2 O11 C69 -101.5(2) . .
N8 Cd2 O11 C69 96.8(2) 2_746 .
O12 Cd2 O11 C69 1.89(19) . .
N5 Cd2 O11 C69 176.6(2) . .
O14 Cd2 O11 C69 171.9(5) 2_746 .
C82 Cd2 O11 C69 -3.7(4) 2_746 .
O11 C69 O12 Cd2 3.5(3) . .
C70 C69 O12 Cd2 -174.5(2) . .
O13 Cd2 O12 C69 171.2(2) 2_746 .
N7 Cd2 O12 C69 76.4(2) . .
N8 Cd2 O12 C69 -87.8(2) 2_746 .
N5 Cd2 O12 C69 -10.2(3) . .
O11 Cd2 O12 C69 -1.88(18) . .
O14 Cd2 O12 C69 -179.53(19) 2_746 .
C82 Cd2 O12 C69 176.3(2) 2_746 .
O14 C82 O13 Cd2 5.3(4) . 2_756
C81 C82 O13 Cd2 -174.4(2) . 2_756
O13 C82 O14 Cd2 -5.0(4) . 2_756
C81 C82 O14 Cd2 174.7(3) . 2_756
